data_4507152
loop_
_publ_author_name
'Wang, Shitao'
'Ren, Shendong'
'Xiong, Yu'
'Wang, Mao'
'Gao, Xike'
'Li, Hongxiang'

_publ_section_title
;
 Benzo[1,2-b:4,5-b&#x2032;]dithiophene-Based Cruciforms: Syntheses,
 Crystal Structures, and Charge Transport Properties
;
_journal_issue 3
_journal_name_full 'ACS Applied Materials &amp; Interfaces'
_journal_page_first 663
_journal_paper_doi 10.1021/am302117k
_journal_volume 5
_journal_year 2013
_chemical_formula_sum 'C42 H22 S2'
_chemical_formula_weight 590.72
_chemical_name_systematic
; 
 ? 
;
_space_group_IT_number 14
_symmetry_cell_setting monoclinic
_symmetry_space_group_name_Hall '-P 2yn'
_symmetry_space_group_name_H-M 'P 1 21/n 1'
_atom_sites_solution_hydrogens geom
_atom_sites_solution_primary direct
_atom_sites_solution_secondary difmap
_audit_creation_method SHELXL-97
_cell_angle_alpha 90.00
_cell_angle_beta 96.092(9)
_cell_angle_gamma 90.00
_cell_formula_units_Z 2
_cell_length_a 3.926(2)
_cell_length_b 29.897(15)
_cell_length_c 12.602(7)
_cell_measurement_reflns_used 2901
_cell_measurement_temperature 173(2)
_cell_measurement_theta_max 29.59
_cell_measurement_theta_min 2.61
_cell_volume 1470.8(13)
_computing_cell_refinement 'Bruker SAINT'
_computing_data_collection 'Bruker APEX2'
_computing_data_reduction 'Bruker SAINT'
_computing_molecular_graphics 'Bruker SHELXTL'
_computing_publication_material 'Bruker SHELXTL'
_computing_structure_refinement 'SHELXL-97 (Sheldrick, 2008)'
_computing_structure_solution 'SHELXS-97 (Sheldrick, 2008)'
_diffrn_ambient_temperature 173(2)
_diffrn_measured_fraction_theta_full 0.992
_diffrn_measured_fraction_theta_max 0.992
_diffrn_measurement_device_type 'Bruker APEX-II CCD'
_diffrn_measurement_method '\f and \w scans'
_diffrn_radiation_monochromator graphite
_diffrn_radiation_source 'fine-focus sealed tube'
_diffrn_radiation_type MoK\a
_diffrn_radiation_wavelength 0.71073
_diffrn_reflns_av_R_equivalents 0.0674
_diffrn_reflns_av_sigmaI/netI 0.0697
_diffrn_reflns_limit_h_max 4
_diffrn_reflns_limit_h_min -4
_diffrn_reflns_limit_k_max 33
_diffrn_reflns_limit_k_min -36
_diffrn_reflns_limit_l_max 15
_diffrn_reflns_limit_l_min -15
_diffrn_reflns_number 9658
_diffrn_reflns_theta_full 26.00
_diffrn_reflns_theta_max 26.00
_diffrn_reflns_theta_min 1.76
_exptl_absorpt_coefficient_mu 0.212
_exptl_absorpt_correction_T_max 0.9958
_exptl_absorpt_correction_T_min 0.9489
_exptl_absorpt_correction_type multi-scan
_exptl_absorpt_process_details sadabs
_exptl_crystal_colour yellow
_exptl_crystal_density_diffrn 1.334
_exptl_crystal_density_method 'not measured'
_exptl_crystal_description prism
_exptl_crystal_F_000 612
_exptl_crystal_size_max 0.25
_exptl_crystal_size_mid 0.05
_exptl_crystal_size_min 0.02
_refine_diff_density_max 1.120
_refine_diff_density_min -0.597
_refine_diff_density_rms 0.091
_refine_ls_extinction_method none
_refine_ls_goodness_of_fit_ref 1.078
_refine_ls_hydrogen_treatment constr
_refine_ls_matrix_type full
_refine_ls_number_parameters 199
_refine_ls_number_reflns 2861
_refine_ls_number_restraints 19
_refine_ls_restrained_S_all 1.092
_refine_ls_R_factor_all 0.1002
_refine_ls_R_factor_gt 0.0686
_refine_ls_shift/su_max 0.000
_refine_ls_shift/su_mean 0.000
_refine_ls_structure_factor_coef Fsqd
_refine_ls_weighting_details 'calc w=1/[\s^2^(Fo^2^)+(0.1172P)^2^+1.1307P] where P=(Fo^2^+2Fc^2^)/3'
_refine_ls_weighting_scheme calc
_refine_ls_wR_factor_gt 0.1950
_refine_ls_wR_factor_ref 0.2145
_reflns_number_gt 2003
_reflns_number_total 2861
_reflns_threshold_expression >2sigma(I)
_cod_data_source_file am302117k_si_002.cif
_cod_data_source_block mo_dm12244_0m
_cod_depositor_comments
;
The following automatic conversions were performed:

'_symmetry_cell_setting' value 'Monoclinic' changed to 'monoclinic'
according to /home/saulius/struct/CIF-dictionaries/cif_core.dic
dictionary named 'cif_core.dic' version 2.4.2 from 2011-04-26.

Automatic conversion script
Id: cif_fix_values 1891 2012-01-12 08:04:46Z andrius 
;
_cod_original_cell_volume 1470.7(13)
_cod_original_sg_symbol_H-M P2(1)/n
_cod_database_code 4507152

loop_
_symmetry_equiv_pos_as_xyz
'x, y, z'
'-x+1/2, y+1/2, -z+1/2'
'-x, -y, -z'
'x-1/2, -y-1/2, z-1/2'

loop_
_atom_site_label
_atom_site_type_symbol
_atom_site_fract_x
_atom_site_fract_y
_atom_site_fract_z
_atom_site_U_iso_or_equiv
_atom_site_adp_type
_atom_site_occupancy
_atom_site_symmetry_multiplicity
_atom_site_calc_flag
_atom_site_refinement_flags
S1 S 0.2216(3) 0.90117(3) 0.03550(8) 0.0296(3) Uani 1 1 d .
C1 C 0.8402(10) 0.75399(13) -0.1260(3) 0.0264(9) Uani 1 1 d .
H1 H 0.8391 0.7605 -0.0522 0.032 Uiso 1 1 calc R
C2 C 0.9808(10) 0.71409(13) -0.1583(4) 0.0329(10) Uani 1 1 d .
H2 H 1.0767 0.6935 -0.1061 0.039 Uiso 1 1 calc R
C3 C 0.9827(10) 0.70417(13) -0.2648(4) 0.0334(10) Uani 1 1 d .
H3 H 1.0786 0.6768 -0.2860 0.040 Uiso 1 1 calc R
C4 C 0.8442(11) 0.73424(14) -0.3407(4) 0.0336(10) Uani 1 1 d .
H4 H 0.8435 0.7274 -0.4144 0.040 Uiso 1 1 calc R
C5 C 0.7064(10) 0.77421(13) -0.3101(3) 0.0271(9) Uani 1 1 d .
H5 H 0.6151 0.7949 -0.3630 0.033 Uiso 1 1 calc R
C6 C 0.7004(9) 0.78444(12) -0.2030(3) 0.0221(8) Uani 1 1 d .
C7 C 0.5614(9) 0.82625(12) -0.1670(3) 0.0251(8) Uani 1 1 d .
C8 C 0.4538(9) 0.85985(13) -0.1355(3) 0.0253(8) Uani 1 1 d U
C9 C 0.3242(8) 0.90034(11) -0.0953(3) 0.0192(7) Uani 1 1 d U
C10 C 0.2695(8) 0.94155(10) -0.1565(3) 0.0150(6) Uani 1 1 d U
H10A H 0.3121 0.9469 -0.2282 0.018 Uiso 1 1 calc R
C11 C 0.1294(8) 0.97382(11) -0.0795(3) 0.0167(7) Uani 1 1 d U
C12 C 0.0942(9) 0.95626(11) 0.0229(3) 0.0186(7) Uani 1 1 d .
C13 C -0.0348(9) 0.98120(11) 0.1038(3) 0.0178(7) Uani 1 1 d .
C14 C -0.0634(9) 0.96234(12) 0.2068(3) 0.0213(8) Uani 1 1 d .
C15 C -0.0819(9) 0.94584(12) 0.2920(3) 0.0201(8) Uani 1 1 d .
C16 C -0.0926(9) 0.92642(12) 0.3957(3) 0.0192(8) Uani 1 1 d .
C17 C -0.2202(9) 0.95150(12) 0.4767(3) 0.0232(8) Uani 1 1 d .
H17 H -0.3082 0.9807 0.4618 0.028 Uiso 1 1 calc R
C18 C -0.2185(10) 0.93398(14) 0.5781(3) 0.0290(9) Uani 1 1 d .
H18 H -0.3001 0.9515 0.6330 0.035 Uiso 1 1 calc R
C19 C -0.0983(10) 0.89091(14) 0.6004(3) 0.0308(9) Uani 1 1 d .
H19 H -0.1004 0.8788 0.6700 0.037 Uiso 1 1 calc R
C20 C 0.0241(10) 0.86599(13) 0.5205(3) 0.0301(9) Uani 1 1 d .
H20 H 0.1072 0.8366 0.5358 0.036 Uiso 1 1 calc R
C21 C 0.0281(10) 0.88309(12) 0.4180(3) 0.0234(8) Uani 1 1 d .
H21 H 0.1120 0.8655 0.3636 0.028 Uiso 1 1 calc R

loop_
_atom_site_aniso_label
_atom_site_aniso_U_11
_atom_site_aniso_U_22
_atom_site_aniso_U_33
_atom_site_aniso_U_23
_atom_site_aniso_U_13
_atom_site_aniso_U_12
S1 0.0321(6) 0.0254(5) 0.0316(6) -0.0003(4) 0.0047(4) 0.0012(4)
C1 0.0241(19) 0.0255(19) 0.030(2) -0.0020(16) 0.0046(16) -0.0006(16)
C2 0.028(2) 0.022(2) 0.049(3) 0.0076(18) 0.0020(18) 0.0015(17)
C3 0.026(2) 0.0218(19) 0.053(3) -0.0076(19) 0.0077(19) 0.0026(17)
C4 0.029(2) 0.037(2) 0.036(2) -0.0111(19) 0.0056(18) -0.0024(18)
C5 0.026(2) 0.0256(19) 0.029(2) 0.0020(17) 0.0006(16) 0.0005(16)
C6 0.0167(17) 0.0179(17) 0.032(2) 0.0018(15) 0.0032(15) -0.0015(14)
C7 0.0185(18) 0.0221(19) 0.034(2) 0.0019(16) -0.0005(15) -0.0017(15)
C8 0.0205(19) 0.0259(18) 0.029(2) -0.0048(15) 0.0008(15) -0.0028(15)
C9 0.0135(14) 0.0168(13) 0.0264(16) -0.0035(12) -0.0016(12) -0.0006(11)
C10 0.0070(11) 0.0091(11) 0.0281(14) -0.0062(11) -0.0018(10) 0.0001(10)
C11 0.0127(13) 0.0158(13) 0.0213(15) -0.0019(12) 0.0006(12) -0.0021(11)
C12 0.0173(17) 0.0173(16) 0.0209(18) 0.0000(14) -0.0001(14) -0.0003(14)
C13 0.0178(17) 0.0203(17) 0.0156(17) 0.0013(13) 0.0027(13) -0.0029(14)
C14 0.0219(18) 0.0214(18) 0.0204(19) -0.0008(15) 0.0018(14) -0.0022(15)
C15 0.0189(18) 0.0216(18) 0.0199(19) 0.0004(15) 0.0032(14) -0.0014(14)
C16 0.0179(17) 0.0204(17) 0.0193(18) 0.0006(14) 0.0024(14) -0.0046(14)
C17 0.0232(18) 0.0225(18) 0.025(2) 0.0011(15) 0.0059(15) 0.0001(15)
C18 0.031(2) 0.036(2) 0.021(2) -0.0029(17) 0.0098(16) -0.0077(18)
C19 0.036(2) 0.039(2) 0.0174(19) 0.0109(17) -0.0006(16) -0.0118(19)
C20 0.031(2) 0.0239(19) 0.034(2) 0.0082(17) -0.0057(17) -0.0041(17)
C21 0.0266(19) 0.0212(18) 0.0225(19) 0.0017(15) 0.0039(15) -0.0005(15)

loop_
_atom_type_symbol
_atom_type_description
_atom_type_scat_dispersion_real
_atom_type_scat_dispersion_imag
_atom_type_scat_source
C C 0.0033 0.0016 'International Tables Vol C Tables 4.2.6.8 and 6.1.1.4'
H H 0.0000 0.0000 'International Tables Vol C Tables 4.2.6.8 and 6.1.1.4'
S S 0.1246 0.1234 'International Tables Vol C Tables 4.2.6.8 and 6.1.1.4'

loop_
_geom_angle_atom_site_label_1
_geom_angle_atom_site_label_2
_geom_angle_atom_site_label_3
_geom_angle
_geom_angle_site_symmetry_1
_geom_angle_site_symmetry_3
C12 S1 C9 91.15(17) . .
C2 C1 C6 119.5(4) . .
C2 C1 H1 120.3 . .
C6 C1 H1 120.3 . .
C3 C2 C1 120.9(4) . .
C3 C2 H2 119.6 . .
C1 C2 H2 119.6 . .
C2 C3 C4 119.5(4) . .
C2 C3 H3 120.2 . .
C4 C3 H3 120.2 . .
C3 C4 C5 120.4(4) . .
C3 C4 H4 119.8 . .
C5 C4 H4 119.8 . .
C4 C5 C6 120.6(4) . .
C4 C5 H5 119.7 . .
C6 C5 H5 119.7 . .
C5 C6 C1 119.1(3) . .
C5 C6 C7 122.6(3) . .
C1 C6 C7 118.3(4) . .
C8 C7 C6 178.4(4) . .
C7 C8 C9 178.9(4) . .
C8 C9 C10 124.5(3) . .
C8 C9 S1 118.5(3) . .
C10 C9 S1 117.0(3) . .
C9 C10 C11 104.1(3) . .
C9 C10 H10A 128.0 . .
C11 C10 H10A 128.0 . .
C12 C11 C13 120.0(3) . 3_575
C12 C11 C10 115.2(3) . .
C13 C11 C10 124.8(3) 3_575 .
C13 C12 C11 123.0(3) . .
C13 C12 S1 124.4(3) . .
C11 C12 S1 112.6(3) . .
C12 C13 C11 117.0(3) . 3_575
C12 C13 C14 121.3(3) . .
C11 C13 C14 121.7(3) 3_575 .
C15 C14 C13 178.4(4) . .
C14 C15 C16 178.1(4) . .
C21 C16 C17 119.3(3) . .
C21 C16 C15 121.0(3) . .
C17 C16 C15 119.6(3) . .
C18 C17 C16 120.3(4) . .
C18 C17 H17 119.9 . .
C16 C17 H17 119.9 . .
C17 C18 C19 120.5(4) . .
C17 C18 H18 119.8 . .
C19 C18 H18 119.8 . .
C20 C19 C18 119.3(4) . .
C20 C19 H19 120.3 . .
C18 C19 H19 120.3 . .
C19 C20 C21 121.2(4) . .
C19 C20 H20 119.4 . .
C21 C20 H20 119.4 . .
C20 C21 C16 119.3(4) . .
C20 C21 H21 120.3 . .
C16 C21 H21 120.3 . .

loop_
_geom_bond_atom_site_label_1
_geom_bond_atom_site_label_2
_geom_bond_distance
_geom_bond_site_symmetry_2
S1 C12 1.724(4) .
S1 C9 1.738(4) .
C1 C2 1.393(6) .
C1 C6 1.400(5) .
C1 H1 0.9500 .
C2 C3 1.375(6) .
C2 H2 0.9500 .
C3 C4 1.382(6) .
C3 H3 0.9500 .
C4 C5 1.383(6) .
C4 H4 0.9500 .
C5 C6 1.386(5) .
C5 H5 0.9500 .
C6 C7 1.456(5) .
C7 C8 1.175(5) .
C8 C9 1.427(5) .
C9 C10 1.458(5) .
C10 C11 1.512(5) .
C10 H10A 0.9500 .
C11 C12 1.413(5) .
C11 C13 1.420(5) 3_575
C12 C13 1.401(5) .
C13 C11 1.420(5) 3_575
C13 C14 1.430(5) .
C14 C15 1.191(5) .
C15 C16 1.435(5) .
C16 C21 1.398(5) .
C16 C17 1.401(5) .
C17 C18 1.380(5) .
C17 H17 0.9500 .
C18 C19 1.390(6) .
C18 H18 0.9500 .
C19 C20 1.379(6) .
C19 H19 0.9500 .
C20 C21 1.391(5) .
C20 H20 0.9500 .
C21 H21 0.9500 .

loop_
_geom_torsion_atom_site_label_1
_geom_torsion_atom_site_label_2
_geom_torsion_atom_site_label_3
_geom_torsion_atom_site_label_4
_geom_torsion
_geom_torsion_site_symmetry_1
_geom_torsion_site_symmetry_4
C6 C1 C2 C3 -0.3(6) . .
C1 C2 C3 C4 0.2(6) . .
C2 C3 C4 C5 0.4(6) . .
C3 C4 C5 C6 -1.0(6) . .
C4 C5 C6 C1 0.9(6) . .
C4 C5 C6 C7 179.3(4) . .
C2 C1 C6 C5 -0.2(6) . .
C2 C1 C6 C7 -178.8(4) . .
C5 C6 C7 C8 -159(15) . .
C1 C6 C7 C8 20(15) . .
C6 C7 C8 C9 -26(33) . .
C7 C8 C9 C10 166(21) . .
C7 C8 C9 S1 -14(21) . .
C12 S1 C9 C8 -179.7(3) . .
C12 S1 C9 C10 0.1(3) . .
C8 C9 C10 C11 179.6(3) . .
S1 C9 C10 C11 -0.2(3) . .
C9 C10 C11 C12 0.1(4) . .
C9 C10 C11 C13 -179.7(3) . 3_575
C13 C11 C12 C13 0.5(6) 3_575 .
C10 C11 C12 C13 -179.3(3) . .
C13 C11 C12 S1 179.8(3) 3_575 .
C10 C11 C12 S1 -0.1(4) . .
C9 S1 C12 C13 179.2(3) . .
C9 S1 C12 C11 0.0(3) . .
C11 C12 C13 C11 -0.5(6) . 3_575
S1 C12 C13 C11 -179.7(3) . 3_575
C11 C12 C13 C14 -179.4(3) . .
S1 C12 C13 C14 1.5(5) . .
C12 C13 C14 C15 17(15) . .
C11 C13 C14 C15 -162(15) 3_575 .
C13 C14 C15 C16 71(22) . .
C14 C15 C16 C21 -86(12) . .
C14 C15 C16 C17 93(12) . .
C21 C16 C17 C18 1.6(5) . .
C15 C16 C17 C18 -177.2(3) . .
C16 C17 C18 C19 -1.6(6) . .
C17 C18 C19 C20 0.9(6) . .
C18 C19 C20 C21 -0.3(6) . .
C19 C20 C21 C16 0.3(6) . .
C17 C16 C21 C20 -1.0(5) . .
C15 C16 C21 C20 177.8(3) . .
